data_7125557
loop_
_publ_author_name
'Henderson, Alistair P.'
'Mutlu, Esra'
'Leclercq, Am\'elie'
'Bleasdale, Christine'
'Clegg, William'
'Henderson, Richard A.'
'Golding, Bernard T.'

_publ_section_title
;
 Trapping of benzene oxide-oxepin and methyl-substituted derivatives with
 4-phenyl- and 4-pentafluorophenyl-1,2,4-triazoline-3,5-dione.
;
_journal_issue 17
_journal_name_full 'Chemical communications (Cambridge, England)'
_journal_page_first 1956
_journal_page_last 1957
_journal_paper_doi 10.1039/b205079j
_journal_year 2002
_chemical_formula_sum 'C16 H15 N3 O3'
_chemical_formula_weight 297.31
_space_group_IT_number 33
_space_group_name_Hall 'P 2c -2n'
_space_group_name_H-M_alt 'P n a 21'
_symmetry_cell_setting orthorhombic
_symmetry_space_group_name_H-M 'P n a 21'
_atom_sites_solution_hydrogens geom
_atom_sites_solution_primary direct
_atom_sites_solution_secondary difmap
_audit_creation_method SHELXL-97
_cell_angle_alpha 90.00
_cell_angle_beta 90.00
_cell_angle_gamma 90.00
_cell_formula_units_Z 4
_cell_length_a 13.5339(10)
_cell_length_b 11.3119(8)
_cell_length_c 9.3316(7)
_cell_measurement_reflns_used 6119
_cell_measurement_temperature 160(2)
_cell_measurement_theta_max 28.15
_cell_measurement_theta_min 2.65
_cell_volume 1428.61(18)
_computing_cell_refinement 'Bruker SAINT'
_computing_data_collection 'Bruker SMART'
_computing_data_reduction 'Bruker SAINT'
_computing_molecular_graphics 'Bruker SHELXTL'
_computing_publication_material 'Bruker SHELXTL and local programs'
_computing_structure_refinement 'Bruker SHELXTL'
_computing_structure_solution 'Bruker SHELXTL'
_diffrn_ambient_temperature 160(2)
_diffrn_measured_fraction_theta_full 0.996
_diffrn_measured_fraction_theta_max 0.943
_diffrn_measurement_device_type 'Bruker SMART 1K CCD diffractometer'
_diffrn_measurement_method '\w rotation with narrow frames'
_diffrn_radiation_monochromator graphite
_diffrn_radiation_source 'sealed tube'
_diffrn_radiation_type MoK\a
_diffrn_radiation_wavelength 0.71073
_diffrn_reflns_av_R_equivalents 0.0318
_diffrn_reflns_av_sigmaI/netI 0.0271
_diffrn_reflns_limit_h_max 17
_diffrn_reflns_limit_h_min -16
_diffrn_reflns_limit_k_max 9
_diffrn_reflns_limit_k_min -14
_diffrn_reflns_limit_l_max 11
_diffrn_reflns_limit_l_min -12
_diffrn_reflns_number 7985
_diffrn_reflns_theta_full 26.00
_diffrn_reflns_theta_max 28.26
_diffrn_reflns_theta_min 2.35
_diffrn_standards_decay_% 0
_diffrn_standards_number 0
_exptl_absorpt_coefficient_mu 0.098
_exptl_absorpt_correction_type none
_exptl_crystal_colour colourless
_exptl_crystal_density_diffrn 1.382
_exptl_crystal_density_method 'not measured'
_exptl_crystal_description block
_exptl_crystal_F_000 624
_exptl_crystal_size_max 0.70
_exptl_crystal_size_mid 0.30
_exptl_crystal_size_min 0.16
_refine_diff_density_max 0.247
_refine_diff_density_min -0.258
_refine_diff_density_rms 0.043
_refine_ls_abs_structure_details 'Flack H D (1983), Acta Cryst. A39, 876-881'
_refine_ls_abs_structure_Flack 0.9(15)
_refine_ls_extinction_coef 0.0034(18)
_refine_ls_extinction_expression Fc^*^=kFc[1+0.001xFc^2^\l^3^/sin(2\q)]^-1/4^
_refine_ls_extinction_method SHELXL
_refine_ls_goodness_of_fit_ref 1.089
_refine_ls_hydrogen_treatment constr
_refine_ls_matrix_type full
_refine_ls_number_parameters 202
_refine_ls_number_reflns 1767
_refine_ls_number_restraints 1
_refine_ls_restrained_S_all 1.089
_refine_ls_R_factor_all 0.0438
_refine_ls_R_factor_gt 0.0388
_refine_ls_shift/su_max 0.000
_refine_ls_shift/su_mean 0.000
_refine_ls_structure_factor_coef Fsqd
_refine_ls_weighting_details 'calc w=1/[\s^2^(Fo^2^)+(0.0511P)^2^+0.3105P] where P=(Fo^2^+2Fc^2^)/3'
_refine_ls_weighting_scheme calc
_refine_ls_wR_factor_gt 0.0907
_refine_ls_wR_factor_ref 0.0935
_reflns_number_gt 1606
_reflns_number_total 1767
_reflns_threshold_expression I>2\s(I)
_cod_data_source_file b205079j.txt
_cod_data_source_block btg50
_cod_original_sg_symbol_H-M Pna2(1)
_cod_database_code 7125557

loop_
_symmetry_equiv_pos_as_xyz
'x, y, z'
'-x, -y, z+1/2'
'x+1/2, -y+1/2, z'
'-x+1/2, y+1/2, z+1/2'

loop_
_atom_site_label
_atom_site_type_symbol
_atom_site_fract_x
_atom_site_fract_y
_atom_site_fract_z
_atom_site_U_iso_or_equiv
_atom_site_adp_type
_atom_site_occupancy
_atom_site_symmetry_multiplicity
_atom_site_calc_flag
_atom_site_refinement_flags
C1 C 0.86832(17) 0.5150(2) 0.5529(2) 0.0218(5) Uani 1 1 d .
H1 H 0.8544 0.4289 0.5389 0.026 Uiso 1 1 calc R
C2 C 0.97944(18) 0.5440(2) 0.5354(3) 0.0237(5) Uani 1 1 d .
C3 C 0.99644(17) 0.6705(2) 0.5560(3) 0.0255(5) Uani 1 1 d .
C4 C 0.89789(18) 0.7350(2) 0.5868(3) 0.0239(5) Uani 1 1 d .
H4 H 0.9073 0.8222 0.5980 0.029 Uiso 1 1 calc R
C5 C 0.80667(18) 0.5912(2) 0.4561(3) 0.0262(5) Uani 1 1 d .
H5 H 0.7610 0.5602 0.3886 0.031 Uiso 1 1 calc R
C6 C 0.82207(18) 0.7058(2) 0.4739(3) 0.0262(5) Uani 1 1 d .
H6 H 0.7883 0.7646 0.4202 0.031 Uiso 1 1 calc R
C7 C 1.0511(2) 0.4469(3) 0.5711(3) 0.0369(7) Uani 1 1 d .
H7A H 1.1188 0.4772 0.5645 0.055 Uiso 1 1 calc R
H7B H 1.0426 0.3815 0.5034 0.055 Uiso 1 1 calc R
H7C H 1.0386 0.4187 0.6688 0.055 Uiso 1 1 calc R
C8 C 1.0871(2) 0.7231(3) 0.6207(4) 0.0420(8) Uani 1 1 d .
H8A H 1.0990 0.8013 0.5788 0.063 Uiso 1 1 calc R
H8B H 1.1438 0.6717 0.6013 0.063 Uiso 1 1 calc R
H8C H 1.0780 0.7309 0.7244 0.063 Uiso 1 1 calc R
C9 C 0.76355(17) 0.5244(2) 0.7764(3) 0.0207(5) Uani 1 1 d .
C10 C 0.79400(16) 0.7231(2) 0.8116(3) 0.0201(5) Uani 1 1 d .
C11 C 0.66205(16) 0.6304(2) 0.9624(3) 0.0209(5) Uani 1 1 d .
C12 C 0.56924(18) 0.5838(2) 0.9348(3) 0.0267(5) Uani 1 1 d .
H12 H 0.5558 0.5464 0.8458 0.032 Uiso 1 1 calc R
C13 C 0.4959(2) 0.5925(3) 1.0392(4) 0.0343(7) Uani 1 1 d .
H13 H 0.4323 0.5598 1.0218 0.041 Uiso 1 1 calc R
C14 C 0.5154(2) 0.6486(2) 1.1682(3) 0.0330(6) Uani 1 1 d .
H14 H 0.4650 0.6553 1.2386 0.040 Uiso 1 1 calc R
C15 C 0.6083(2) 0.6951(3) 1.1943(3) 0.0319(6) Uani 1 1 d .
H15 H 0.6214 0.7337 1.2827 0.038 Uiso 1 1 calc R
C16 C 0.68234(19) 0.6854(2) 1.0923(3) 0.0255(5) Uani 1 1 d .
H16 H 0.7464 0.7161 1.1110 0.031 Uiso 1 1 calc R
N1 N 0.84839(14) 0.55401(17) 0.7031(2) 0.0204(4) Uani 1 1 d .
N2 N 0.86681(14) 0.67763(17) 0.7238(2) 0.0207(4) Uani 1 1 d .
N3 N 0.73793(14) 0.62549(16) 0.8551(2) 0.0196(4) Uani 1 1 d .
O1 O 1.00433(13) 0.61893(16) 0.4152(2) 0.0278(4) Uani 1 1 d .
O2 O 0.72234(13) 0.42943(15) 0.7768(2) 0.0299(4) Uani 1 1 d .
O3 O 0.78268(13) 0.82525(15) 0.8458(2) 0.0276(4) Uani 1 1 d .

loop_
_atom_site_aniso_label
_atom_site_aniso_U_11
_atom_site_aniso_U_22
_atom_site_aniso_U_33
_atom_site_aniso_U_23
_atom_site_aniso_U_13
_atom_site_aniso_U_12
C1 0.0239(11) 0.0212(11) 0.0204(12) -0.0022(9) 0.0051(9) 0.0014(9)
C2 0.0248(11) 0.0306(13) 0.0158(11) 0.0025(10) 0.0059(9) 0.0044(10)
C3 0.0205(11) 0.0357(14) 0.0204(12) 0.0005(11) 0.0052(10) -0.0038(10)
C4 0.0251(12) 0.0209(11) 0.0256(12) 0.0035(10) 0.0079(10) -0.0026(10)
C5 0.0227(11) 0.0349(14) 0.0211(12) 0.0015(11) 0.0001(10) -0.0029(10)
C6 0.0241(12) 0.0290(13) 0.0255(13) 0.0092(11) 0.0044(10) 0.0064(10)
C7 0.0374(15) 0.0436(16) 0.0296(14) 0.0079(13) 0.0113(12) 0.0169(13)
C8 0.0252(14) 0.059(2) 0.0416(17) -0.0131(15) 0.0058(12) -0.0133(14)
C9 0.0227(11) 0.0212(11) 0.0181(10) 0.0048(9) 0.0031(9) 0.0044(9)
C10 0.0166(10) 0.0248(12) 0.0188(11) 0.0015(9) -0.0014(8) -0.0014(9)
C11 0.0212(10) 0.0202(11) 0.0214(11) 0.0025(10) 0.0048(9) 0.0023(9)
C12 0.0268(12) 0.0272(12) 0.0262(13) -0.0007(11) 0.0025(11) -0.0042(10)
C13 0.0230(12) 0.0314(14) 0.0486(18) 0.0067(13) 0.0083(12) -0.0038(11)
C14 0.0324(13) 0.0322(13) 0.0345(15) 0.0051(12) 0.0183(11) 0.0051(11)
C15 0.0403(15) 0.0335(13) 0.0220(12) -0.0005(11) 0.0085(11) 0.0074(12)
C16 0.0241(12) 0.0294(13) 0.0230(12) 0.0002(10) 0.0009(10) 0.0022(10)
N1 0.0224(9) 0.0183(9) 0.0204(9) 0.0028(8) 0.0042(8) 0.0023(8)
N2 0.0217(9) 0.0186(9) 0.0219(10) 0.0010(8) 0.0027(8) -0.0008(8)
N3 0.0184(9) 0.0207(10) 0.0198(9) 0.0023(8) 0.0024(8) 0.0009(7)
O1 0.0315(10) 0.0306(9) 0.0214(9) 0.0018(7) 0.0078(7) -0.0025(7)
O2 0.0353(10) 0.0197(8) 0.0348(10) 0.0017(8) 0.0127(8) -0.0044(7)
O3 0.0301(9) 0.0210(9) 0.0318(10) -0.0047(8) 0.0063(8) -0.0033(7)

loop_
_atom_type_symbol
_atom_type_description
_atom_type_scat_dispersion_real
_atom_type_scat_dispersion_imag
_atom_type_scat_source
C C 0.0033 0.0016 'International Tables Vol C Tables 4.2.6.8 and 6.1.1.4'
H H 0.0000 0.0000 'International Tables Vol C Tables 4.2.6.8 and 6.1.1.4'
N N 0.0061 0.0033 'International Tables Vol C Tables 4.2.6.8 and 6.1.1.4'
O O 0.0106 0.0060 'International Tables Vol C Tables 4.2.6.8 and 6.1.1.4'

loop_
_geom_angle_atom_site_label_1
_geom_angle_atom_site_label_2
_geom_angle_atom_site_label_3
_geom_angle
N1 C1 C5 107.09(18)
N1 C1 C2 102.20(19)
C5 C1 C2 110.76(19)
O1 C2 C3 59.42(15)
O1 C2 C7 116.8(2)
C3 C2 C7 125.8(2)
O1 C2 C1 115.62(19)
C3 C2 C1 110.3(2)
C7 C2 C1 116.6(2)
O1 C3 C2 59.72(15)
O1 C3 C8 118.0(2)
C2 C3 C8 125.0(2)
O1 C3 C4 115.1(2)
C2 C3 C4 110.5(2)
C8 C3 C4 116.5(2)
N2 C4 C6 108.16(19)
N2 C4 C3 101.39(19)
C6 C4 C3 110.7(2)
C6 C5 C1 113.6(2)
C5 C6 C4 114.1(2)
O2 C9 N1 127.0(2)
O2 C9 N3 127.4(2)
N1 C9 N3 105.54(19)
O3 C10 N2 127.1(2)
O3 C10 N3 127.5(2)
N2 C10 N3 105.39(19)
C12 C11 C16 120.7(2)
C12 C11 N3 120.3(2)
C16 C11 N3 119.0(2)
C11 C12 C13 119.3(2)
C14 C13 C12 120.2(2)
C15 C14 C13 120.0(3)
C14 C15 C16 120.3(3)
C15 C16 C11 119.4(2)
C9 N1 N2 108.37(18)
C9 N1 C1 123.0(2)
N2 N1 C1 112.55(18)
C10 N2 N1 108.60(17)
C10 N2 C4 123.18(19)
N1 N2 C4 110.92(18)
C10 N3 C9 110.91(19)
C10 N3 C11 124.02(19)
C9 N3 C11 125.03(19)
C3 O1 C2 60.87(17)

loop_
_geom_bond_atom_site_label_1
_geom_bond_atom_site_label_2
_geom_bond_distance
C1 N1 1.494(3)
C1 C5 1.502(3)
C1 C2 1.548(3)
C2 O1 1.446(3)
C2 C3 1.462(4)
C2 C7 1.503(4)
C3 O1 1.441(3)
C3 C8 1.491(4)
C3 C4 1.547(3)
C4 N2 1.494(3)
C4 C6 1.507(4)
C5 C6 1.323(4)
C9 O2 1.211(3)
C9 N1 1.378(3)
C9 N3 1.403(3)
C10 O3 1.209(3)
C10 N2 1.381(3)
C10 N3 1.400(3)
C11 C12 1.386(3)
C11 C16 1.390(4)
C11 N3 1.435(3)
C12 C13 1.394(4)
C13 C14 1.386(5)
C14 C15 1.384(4)
C15 C16 1.387(4)
N1 N2 1.434(3)

loop_
_geom_torsion_atom_site_label_1
_geom_torsion_atom_site_label_2
_geom_torsion_atom_site_label_3
_geom_torsion_atom_site_label_4
_geom_torsion
N1 C1 C2 O1 -125.0(2)
C5 C1 C2 O1 -11.2(3)
N1 C1 C2 C3 -60.1(2)
C5 C1 C2 C3 53.7(3)
N1 C1 C2 C7 92.0(2)
C5 C1 C2 C7 -154.2(2)
C7 C2 C3 O1 102.6(3)
C1 C2 C3 O1 -108.5(2)
O1 C2 C3 C8 -104.8(3)
C7 C2 C3 C8 -2.2(4)
C1 C2 C3 C8 146.7(3)
O1 C2 C3 C4 107.8(2)
C7 C2 C3 C4 -149.5(2)
C1 C2 C3 C4 -0.6(3)
O1 C3 C4 N2 127.5(2)
C2 C3 C4 N2 62.4(2)
C8 C3 C4 N2 -88.1(3)
O1 C3 C4 C6 12.9(3)
C2 C3 C4 C6 -52.2(3)
C8 C3 C4 C6 157.3(2)
N1 C1 C5 C6 55.5(3)
C2 C1 C5 C6 -55.2(3)
C1 C5 C6 C4 0.1(3)
N2 C4 C6 C5 -55.6(3)
C3 C4 C6 C5 54.7(3)
C16 C11 C12 C13 0.0(4)
N3 C11 C12 C13 -178.2(2)
C11 C12 C13 C14 0.9(4)
C12 C13 C14 C15 -0.8(4)
C13 C14 C15 C16 -0.2(4)
C14 C15 C16 C11 1.1(4)
C12 C11 C16 C15 -0.9(4)
N3 C11 C16 C15 177.3(2)
O2 C9 N1 N2 175.5(2)
N3 C9 N1 N2 -7.2(2)
O2 C9 N1 C1 41.3(4)
N3 C9 N1 C1 -141.4(2)
C5 C1 N1 C9 76.7(3)
C2 C1 N1 C9 -166.8(2)
C5 C1 N1 N2 -55.9(2)
C2 C1 N1 N2 60.6(2)
O3 C10 N2 N1 -175.7(2)
N3 C10 N2 N1 5.7(2)
O3 C10 N2 C4 -43.6(4)
N3 C10 N2 C4 137.8(2)
C9 N1 N2 C10 0.9(2)
C1 N1 N2 C10 140.29(19)
C9 N1 N2 C4 -137.4(2)
C1 N1 N2 C4 2.0(2)
C6 C4 N2 C10 -78.4(3)
C3 C4 N2 C10 165.1(2)
C6 C4 N2 N1 52.8(2)
C3 C4 N2 N1 -63.7(2)
O3 C10 N3 C9 170.9(2)
N2 C10 N3 C9 -10.5(3)
O3 C10 N3 C11 -7.0(4)
N2 C10 N3 C11 171.6(2)
O2 C9 N3 C10 -171.6(2)
N1 C9 N3 C10 11.1(3)
O2 C9 N3 C11 6.2(4)
N1 C9 N3 C11 -171.0(2)
C12 C11 N3 C10 129.5(2)
C16 C11 N3 C10 -48.7(3)
C12 C11 N3 C9 -48.1(3)
C16 C11 N3 C9 133.7(2)
C8 C3 O1 C2 116.2(3)
C4 C3 O1 C2 -100.0(2)
C7 C2 O1 C3 -117.6(3)
C1 C2 O1 C3 99.4(2)
